data_4079756
loop_
_publ_author_name
'Novikov, Roman A.'
'Balakirev, Dmitry O.'
'Timofeev, Vladimir P.'
'Tomilov, Yury V.'

_publ_section_title
;
 Complexes of Donor--Acceptor Cyclopropanes with Tin, Titanium, and
 Gallium Chlorides --- Mechanism Studies
;
_journal_issue 24
_journal_name_full Organometallics
_journal_page_first 8627
_journal_paper_doi 10.1021/om301072v
_journal_volume 31
_journal_year 2012
_chemical_formula_moiety 'C7 H10 Cl4 O4 Sn'
_chemical_formula_sum 'C7 H10 Cl4 O4 Sn'
_chemical_formula_weight 418.64
_chemical_name_systematic
; 
 ? 
;
_space_group_IT_number 14
_symmetry_cell_setting monoclinic
_symmetry_space_group_name_Hall '-P 2ybc'
_symmetry_space_group_name_H-M 'P 1 21/c 1'
_atom_sites_solution_hydrogens geom
_atom_sites_solution_primary direct
_atom_sites_solution_secondary difmap
_audit_creation_method SHELXL-97
_cell_angle_alpha 90.00
_cell_angle_beta 103.296(3)
_cell_angle_gamma 90.00
_cell_formula_units_Z 4
_cell_length_a 7.3546(11)
_cell_length_b 12.4212(19)
_cell_length_c 14.965(2)
_cell_measurement_reflns_used 340
_cell_measurement_temperature 100(2)
_cell_measurement_theta_max 27
_cell_measurement_theta_min 3
_cell_volume 1330.5(3)
_computing_cell_refinement 'Bruker SAINT'
_computing_data_collection 'Bruker APEX II'
_computing_data_reduction 'Bruker SAINT'
_computing_molecular_graphics 'SHELXTL  (Sheldrick, 2008)'
_computing_publication_material 'SHELXTL  (Sheldrick, 2008)'
_computing_structure_refinement 'SHELXTL  (Sheldrick, 2008)'
_computing_structure_solution 'SHELXTL  (Sheldrick, 2008)'
_diffrn_ambient_temperature 100(2)
_diffrn_measured_fraction_theta_full 0.986
_diffrn_measured_fraction_theta_max 0.986
_diffrn_measurement_device_type 'Bruker APEX II CCD area detector'
_diffrn_measurement_method 'omega scans'
_diffrn_radiation_monochromator graphite
_diffrn_radiation_source 'fine-focus sealed tube'
_diffrn_radiation_type MoK\a
_diffrn_radiation_wavelength 0.71073
_diffrn_reflns_av_R_equivalents 0.0573
_diffrn_reflns_av_sigmaI/netI 0.0379
_diffrn_reflns_limit_h_max 9
_diffrn_reflns_limit_h_min -9
_diffrn_reflns_limit_k_max 16
_diffrn_reflns_limit_k_min -16
_diffrn_reflns_limit_l_max 19
_diffrn_reflns_limit_l_min -19
_diffrn_reflns_number 14259
_diffrn_reflns_theta_full 27.99
_diffrn_reflns_theta_max 27.99
_diffrn_reflns_theta_min 1.40
_exptl_absorpt_coefficient_mu 2.717
_exptl_absorpt_correction_T_max 0.67
_exptl_absorpt_correction_T_min 0.56
_exptl_absorpt_correction_type multi-scan
_exptl_absorpt_process_details SADABS
_exptl_crystal_colour colourless
_exptl_crystal_density_diffrn 2.090
_exptl_crystal_density_method 'not measured'
_exptl_crystal_description plate
_exptl_crystal_F_000 808
_exptl_crystal_size_max 0.330
_exptl_crystal_size_mid 0.200
_exptl_crystal_size_min 0.160
_refine_diff_density_max 2.560
_refine_diff_density_min -1.623
_refine_diff_density_rms 0.225
_refine_ls_extinction_method none
_refine_ls_goodness_of_fit_ref 1.028
_refine_ls_hydrogen_treatment constr
_refine_ls_matrix_type full
_refine_ls_number_parameters 146
_refine_ls_number_reflns 3239
_refine_ls_number_restraints 0
_refine_ls_restrained_S_all 1.028
_refine_ls_R_factor_all 0.0704
_refine_ls_R_factor_gt 0.0592
_refine_ls_shift/su_max 0.000
_refine_ls_shift/su_mean 0.000
_refine_ls_structure_factor_coef Fsqd
_refine_ls_weighting_details 'calc w=1/[\s^2^(Fo^2^)+(0.0067P)^2^+39.5145P] where P=(Fo^2^+2Fc^2^)/3'
_refine_ls_weighting_scheme calc
_refine_ls_wR_factor_gt 0.1288
_refine_ls_wR_factor_ref 0.1406
_reflns_number_gt 2882
_reflns_number_total 3239
_reflns_threshold_expression I>2\s(I)
_cod_data_source_file om301072v_si_002.cif
_cod_data_source_block fin
_cod_depositor_comments
;
The following automatic conversions were performed:

'_symmetry_cell_setting' value 'Monoclinic' changed to 'monoclinic'
according to /home/saulius/struct/CIF-dictionaries/cif_core.dic
dictionary named 'cif_core.dic' version 2.4.2 from 2011-04-26.

Automatic conversion script
Id: cif_fix_values 1891 2012-01-12 08:04:46Z andrius 
;
_cod_original_sg_symbol_H-M 'P 21/c'
_cod_database_code 4079756

loop_
_symmetry_equiv_pos_as_xyz
'x, y, z'
'-x, y+1/2, -z+1/2'
'-x, -y, -z'
'x, -y-1/2, z-1/2'

loop_
_atom_site_label
_atom_site_type_symbol
_atom_site_fract_x
_atom_site_fract_y
_atom_site_fract_z
_atom_site_U_iso_or_equiv
_atom_site_adp_type
_atom_site_occupancy
_atom_site_symmetry_multiplicity
_atom_site_calc_flag
_atom_site_refinement_flags
Sn1 Sn 0.74154(8) 0.38575(5) 0.24103(4) 0.01809(15) Uani 1 1 d .
Cl1 Cl 0.7895(3) 0.56930(18) 0.27663(16) 0.0275(5) Uani 1 1 d .
Cl2 Cl 0.6856(3) 0.3352(2) 0.38480(15) 0.0264(5) Uani 1 1 d .
Cl3 Cl 0.7375(3) 0.41386(18) 0.08236(15) 0.0240(4) Uani 1 1 d .
Cl4 Cl 1.0498(3) 0.32052(18) 0.27373(15) 0.0243(4) Uani 1 1 d .
O1 O 0.4448(9) 0.4179(5) 0.1990(4) 0.0215(13) Uani 1 1 d .
O2 O 0.1901(9) 0.4407(5) 0.0893(4) 0.0205(12) Uani 1 1 d .
O3 O 0.6327(9) 0.2283(5) 0.1930(4) 0.0223(13) Uani 1 1 d .
O4 O 0.5086(9) 0.1211(5) 0.0777(4) 0.0234(13) Uani 1 1 d .
C1 C 0.3355(13) 0.3850(8) 0.1305(6) 0.0224(17) Uani 1 1 d .
C2 C 0.3520(13) 0.2808(7) 0.0834(6) 0.0201(17) Uani 1 1 d .
C3 C 0.5083(12) 0.2090(7) 0.1231(6) 0.0205(17) Uani 1 1 d .
C4 C 0.2914(14) 0.2829(8) -0.0238(6) 0.0257(19) Uani 1 1 d .
H4A H 0.2512 0.3527 -0.0538 0.031 Uiso 1 1 calc R
H4B H 0.3596 0.2356 -0.0581 0.031 Uiso 1 1 calc R
C5 C 0.1675(13) 0.2311(8) 0.0285(7) 0.027(2) Uani 1 1 d .
H5A H 0.1582 0.1516 0.0262 0.033 Uiso 1 1 calc R
H5B H 0.0498 0.2686 0.0306 0.033 Uiso 1 1 calc R
C7 C 0.1665(14) 0.5471(7) 0.1280(6) 0.0250(19) Uani 1 1 d .
H7A H 0.0523 0.5808 0.0922 0.038 Uiso 1 1 calc R
H7B H 0.2743 0.5924 0.1257 0.038 Uiso 1 1 calc R
H7C H 0.1571 0.5389 0.1919 0.038 Uiso 1 1 calc R
C8 C 0.6652(13) 0.0464(8) 0.1100(6) 0.0248(18) Uani 1 1 d .
H8D H 0.6498 -0.0169 0.0699 0.037 Uiso 1 1 calc R
H8A H 0.6670 0.0238 0.1730 0.037 Uiso 1 1 calc R
H8B H 0.7830 0.0825 0.1088 0.037 Uiso 1 1 calc R

loop_
_atom_site_aniso_label
_atom_site_aniso_U_11
_atom_site_aniso_U_22
_atom_site_aniso_U_33
_atom_site_aniso_U_23
_atom_site_aniso_U_13
_atom_site_aniso_U_12
Sn1 0.0214(3) 0.0162(2) 0.0163(2) -0.0008(2) 0.0034(2) -0.0003(2)
Cl1 0.0310(11) 0.0185(10) 0.0330(11) -0.0048(8) 0.0075(9) -0.0027(9)
Cl2 0.0292(11) 0.0309(12) 0.0196(10) 0.0006(9) 0.0067(8) -0.0016(9)
Cl3 0.0275(10) 0.0249(11) 0.0203(9) 0.0028(8) 0.0070(8) -0.0024(8)
Cl4 0.0215(10) 0.0249(11) 0.0261(10) 0.0013(8) 0.0043(8) 0.0039(8)
O1 0.025(3) 0.021(3) 0.019(3) -0.003(2) 0.006(2) 0.001(2)
O2 0.019(3) 0.019(3) 0.022(3) 0.002(2) 0.002(2) 0.003(2)
O3 0.026(3) 0.018(3) 0.021(3) 0.002(2) 0.001(3) -0.001(2)
O4 0.027(3) 0.018(3) 0.023(3) -0.002(3) 0.002(2) 0.005(3)
C1 0.025(4) 0.022(4) 0.024(4) 0.006(4) 0.013(3) -0.001(4)
C2 0.022(4) 0.019(4) 0.021(4) 0.000(3) 0.006(3) 0.002(3)
C3 0.020(4) 0.019(4) 0.022(4) 0.004(3) 0.005(3) -0.004(3)
C4 0.031(5) 0.026(5) 0.020(4) 0.000(4) 0.004(4) 0.003(4)
C5 0.021(4) 0.027(5) 0.031(5) -0.003(4) 0.001(4) -0.002(4)
C7 0.028(5) 0.020(4) 0.028(4) 0.003(4) 0.006(4) 0.004(4)
C8 0.026(5) 0.021(4) 0.025(4) -0.002(3) 0.001(4) 0.004(4)

loop_
_atom_type_symbol
_atom_type_description
_atom_type_scat_dispersion_real
_atom_type_scat_dispersion_imag
_atom_type_scat_source
C C 0.0033 0.0016 'International Tables Vol C Tables 4.2.6.8 and 6.1.1.4'
H H 0.0000 0.0000 'International Tables Vol C Tables 4.2.6.8 and 6.1.1.4'
Cl Cl 0.1484 0.1585 'International Tables Vol C Tables 4.2.6.8 and 6.1.1.4'
O O 0.0106 0.0060 'International Tables Vol C Tables 4.2.6.8 and 6.1.1.4'
Sn Sn -0.6537 1.4246 'International Tables Vol C Tables 4.2.6.8 and 6.1.1.4'

loop_
_geom_angle_atom_site_label_1
_geom_angle_atom_site_label_2
_geom_angle_atom_site_label_3
_geom_angle
_geom_angle_site_symmetry_1
_geom_angle_site_symmetry_3
O1 Sn1 O3 78.5(2) . .
O1 Sn1 Cl1 88.58(18) . .
O3 Sn1 Cl1 166.79(18) . .
O1 Sn1 Cl4 169.63(17) . .
O3 Sn1 Cl4 91.30(18) . .
Cl1 Sn1 Cl4 101.54(9) . .
O1 Sn1 Cl2 86.49(17) . .
O3 Sn1 Cl2 86.21(18) . .
Cl1 Sn1 Cl2 95.73(9) . .
Cl4 Sn1 Cl2 94.61(8) . .
O1 Sn1 Cl3 84.44(17) . .
O3 Sn1 Cl3 83.31(18) . .
Cl1 Sn1 Cl3 92.89(8) . .
Cl4 Sn1 Cl3 92.75(8) . .
Cl2 Sn1 Cl3 167.32(8) . .
Sn1 Cl1 Cl3 44.06(5) . .
Sn1 Cl1 Cl4 149.51(10) . 2_755
Cl3 Cl1 Cl4 107.32(8) . 2_755
Sn1 Cl1 Cl2 42.32(6) . .
Cl3 Cl1 Cl2 86.03(7) . .
Cl4 Cl1 Cl2 165.25(9) 2_755 .
Sn1 Cl2 Cl4 42.52(5) . .
Sn1 Cl2 Cl1 41.95(6) . .
Cl4 Cl2 Cl1 63.04(7) . .
Sn1 Cl3 Cl4 43.13(5) . .
Sn1 Cl3 Cl1 43.05(5) . .
Cl4 Cl3 Cl1 63.99(7) . .
Sn1 Cl4 Cl3 44.12(5) . .
Sn1 Cl4 Cl2 42.88(6) . .
Cl3 Cl4 Cl2 86.56(7) . .
Sn1 Cl4 Cl1 128.56(9) . 2_745
Cl3 Cl4 Cl1 108.51(8) . 2_745
Cl2 Cl4 Cl1 119.29(9) . 2_745
C1 O1 Sn1 127.5(6) . .
C1 O2 C7 116.7(7) . .
C3 O3 Sn1 126.5(6) . .
C3 O4 C8 117.3(7) . .
O1 C1 O2 122.0(9) . .
O1 C1 C2 125.4(9) . .
O2 C1 C2 112.6(8) . .
C3 C2 C1 118.5(8) . .
C3 C2 C5 118.8(8) . .
C1 C2 C5 116.2(8) . .
C3 C2 C4 115.9(8) . .
C1 C2 C4 115.8(8) . .
C5 C2 C4 56.8(6) . .
O3 C3 O4 121.1(8) . .
O3 C3 C2 125.3(8) . .
O4 C3 C2 113.5(8) . .
C5 C4 C2 61.0(6) . .
C5 C4 H4A 117.7 . .
C2 C4 H4A 117.7 . .
C5 C4 H4B 117.7 . .
C2 C4 H4B 117.7 . .
H4A C4 H4B 114.8 . .
C4 C5 C2 62.2(6) . .
C4 C5 H5A 117.5 . .
C2 C5 H5A 117.5 . .
C4 C5 H5B 117.5 . .
C2 C5 H5B 117.5 . .
H5A C5 H5B 114.6 . .
O2 C7 H7A 109.5 . .
O2 C7 H7B 109.5 . .
H7A C7 H7B 109.5 . .
O2 C7 H7C 109.5 . .
H7A C7 H7C 109.5 . .
H7B C7 H7C 109.5 . .
O4 C8 H8D 109.5 . .
O4 C8 H8A 109.5 . .
H8D C8 H8A 109.5 . .
O4 C8 H8B 109.5 . .
H8D C8 H8B 109.5 . .
H8A C8 H8B 109.5 . .

loop_
_geom_bond_atom_site_label_1
_geom_bond_atom_site_label_2
_geom_bond_distance
_geom_bond_site_symmetry_2
Sn1 O1 2.165(6) .
Sn1 O3 2.172(6) .
Sn1 Cl1 2.349(2) .
Sn1 Cl4 2.351(2) .
Sn1 Cl2 2.367(2) .
Sn1 Cl3 2.393(2) .
Cl1 Cl3 3.437(3) .
Cl1 Cl4 3.480(3) 2_755
Cl1 Cl2 3.497(3) .
Cl2 Cl4 3.467(3) .
Cl3 Cl4 3.434(3) .
Cl4 Cl1 3.480(3) 2_745
O1 C1 1.219(11) .
O2 C1 1.304(11) .
O2 C7 1.469(11) .
O3 C3 1.245(11) .
O4 C3 1.286(11) .
O4 C8 1.472(11) .
C1 C2 1.491(13) .
C2 C3 1.469(12) .
C2 C5 1.545(13) .
C2 C4 1.564(12) .
C4 C5 1.478(14) .
C4 H4A 0.9900 .
C4 H4B 0.9900 .
C5 H5A 0.9900 .
C5 H5B 0.9900 .
C7 H7A 0.9800 .
C7 H7B 0.9800 .
C7 H7C 0.9800 .
C8 H8D 0.9800 .
C8 H8A 0.9800 .
C8 H8B 0.9800 .

loop_
_geom_torsion_atom_site_label_1
_geom_torsion_atom_site_label_2
_geom_torsion_atom_site_label_3
_geom_torsion_atom_site_label_4
_geom_torsion
_geom_torsion_site_symmetry_1
_geom_torsion_site_symmetry_4
O1 Sn1 Cl1 Cl3 -84.36(17) . .
O3 Sn1 Cl1 Cl3 -72.8(8) . .
Cl4 Sn1 Cl1 Cl3 93.40(8) . .
Cl2 Sn1 Cl1 Cl3 -170.69(9) . .
O1 Sn1 Cl1 Cl4 -108.7(3) . 2_755
O3 Sn1 Cl1 Cl4 -97.2(8) . 2_755
Cl4 Sn1 Cl1 Cl4 69.1(2) . 2_755
Cl2 Sn1 Cl1 Cl4 165.0(2) . 2_755
Cl3 Sn1 Cl1 Cl4 -24.3(2) . 2_755
O1 Sn1 Cl1 Cl2 86.33(17) . .
O3 Sn1 Cl1 Cl2 97.9(8) . .
Cl4 Sn1 Cl1 Cl2 -95.90(8) . .
Cl3 Sn1 Cl1 Cl2 170.69(9) . .
O1 Sn1 Cl2 Cl4 169.67(17) . .
O3 Sn1 Cl2 Cl4 91.00(18) . .
Cl1 Sn1 Cl2 Cl4 -102.11(9) . .
Cl3 Sn1 Cl2 Cl4 125.3(4) . .
O1 Sn1 Cl2 Cl1 -88.22(18) . .
O3 Sn1 Cl2 Cl1 -166.88(19) . .
Cl4 Sn1 Cl2 Cl1 102.11(9) . .
Cl3 Sn1 Cl2 Cl1 -132.6(4) . .
Cl3 Cl1 Cl2 Sn1 6.47(6) . .
Cl4 Cl1 Cl2 Sn1 -148.9(4) 2_755 .
Sn1 Cl1 Cl2 Cl4 47.85(7) . .
Cl3 Cl1 Cl2 Cl4 54.32(7) . .
Cl4 Cl1 Cl2 Cl4 -101.0(4) 2_755 .
O1 Sn1 Cl3 Cl4 -169.99(18) . .
O3 Sn1 Cl3 Cl4 -90.99(19) . .
Cl1 Sn1 Cl3 Cl4 101.71(9) . .
Cl2 Sn1 Cl3 Cl4 -125.4(4) . .
O1 Sn1 Cl3 Cl1 88.29(18) . .
O3 Sn1 Cl3 Cl1 167.30(19) . .
Cl4 Sn1 Cl3 Cl1 -101.71(9) . .
Cl2 Sn1 Cl3 Cl1 132.8(4) . .
Cl4 Cl1 Cl3 Sn1 167.34(11) 2_755 .
Cl2 Cl1 Cl3 Sn1 -6.27(6) . .
Sn1 Cl1 Cl3 Cl4 -48.15(7) . .
Cl4 Cl1 Cl3 Cl4 119.19(7) 2_755 .
Cl2 Cl1 Cl3 Cl4 -54.41(7) . .
O1 Sn1 Cl4 Cl3 74.0(10) . .
O3 Sn1 Cl4 Cl3 83.37(18) . .
Cl1 Sn1 Cl4 Cl3 -93.51(8) . .
Cl2 Sn1 Cl4 Cl3 169.67(8) . .
O1 Sn1 Cl4 Cl2 -95.7(10) . .
O3 Sn1 Cl4 Cl2 -86.30(18) . .
Cl1 Sn1 Cl4 Cl2 96.82(9) . .
Cl3 Sn1 Cl4 Cl2 -169.67(9) . .
O1 Sn1 Cl4 Cl1 -2.2(10) . 2_745
O3 Sn1 Cl4 Cl1 7.2(2) . 2_745
Cl1 Sn1 Cl4 Cl1 -169.69(9) . 2_745
Cl2 Sn1 Cl4 Cl1 93.50(12) . 2_745
Cl3 Sn1 Cl4 Cl1 -76.17(12) . 2_745
Cl1 Cl3 Cl4 Sn1 48.05(6) . .
Sn1 Cl3 Cl4 Cl2 7.02(6) . .
Cl1 Cl3 Cl4 Cl2 55.08(7) . .
Sn1 Cl3 Cl4 Cl1 126.81(10) . 2_745
Cl1 Cl3 Cl4 Cl1 174.86(8) . 2_745
Cl1 Cl2 Cl4 Sn1 -47.16(7) . .
Sn1 Cl2 Cl4 Cl3 -7.19(6) . .
Cl1 Cl2 Cl4 Cl3 -54.35(7) . .
Sn1 Cl2 Cl4 Cl1 -116.51(11) . 2_745
Cl1 Cl2 Cl4 Cl1 -163.67(8) . 2_745
O3 Sn1 O1 C1 -41.7(7) . .
Cl1 Sn1 O1 C1 135.6(7) . .
Cl4 Sn1 O1 C1 -32.1(15) . .
Cl2 Sn1 O1 C1 -128.5(8) . .
Cl3 Sn1 O1 C1 42.6(7) . .
O1 Sn1 O3 C3 41.8(7) . .
Cl1 Sn1 O3 C3 30.0(13) . .
Cl4 Sn1 O3 C3 -136.5(7) . .
Cl2 Sn1 O3 C3 129.0(7) . .
Cl3 Sn1 O3 C3 -43.9(7) . .
Sn1 O1 C1 O2 -148.8(6) . .
Sn1 O1 C1 C2 29.8(12) . .
C7 O2 C1 O1 1.6(12) . .
C7 O2 C1 C2 -177.2(7) . .
O1 C1 C2 C3 2.1(13) . .
O2 C1 C2 C3 -179.2(7) . .
O1 C1 C2 C5 153.6(9) . .
O2 C1 C2 C5 -27.7(11) . .
O1 C1 C2 C4 -142.5(9) . .
O2 C1 C2 C4 36.2(11) . .
Sn1 O3 C3 O4 148.4(7) . .
Sn1 O3 C3 C2 -30.7(12) . .
C8 O4 C3 O3 -2.0(12) . .
C8 O4 C3 C2 177.2(7) . .
C1 C2 C3 O3 -1.4(13) . .
C5 C2 C3 O3 -152.1(9) . .
C4 C2 C3 O3 143.2(9) . .
C1 C2 C3 O4 179.5(8) . .
C5 C2 C3 O4 28.7(12) . .
C4 C2 C3 O4 -36.0(11) . .
C3 C2 C4 C5 108.9(9) . .
C1 C2 C4 C5 -105.6(9) . .
C3 C2 C5 C4 -103.6(9) . .
C1 C2 C5 C4 105.0(9) . .
